data_4327402
loop_
_publ_author_name
'Ann M. Chippindale'
'Simon J. Hibble'
'Andrew R. Cowley'

_publ_contact_author_address
;                                                                               
School of Chemistry                                                             
University of Reading                                                           
Whiteknights                                                                    
Reading                                                                         
Berks RG6 6AD                                                                   
;
_publ_contact_author_email a.m.chippindale@rdg.ac.uk
_publ_contact_author_fax '0118 378 6331'
_publ_contact_author_name 'Ann Chippindale'
_publ_contact_author_phone '0118 378 8448'
_publ_section_title
;
 Bending, Twisting, and Breaking CuCN Chains to Produce Framework
 Materials: The Reactions of CuCN with Alkali-Metal Halides
;
_journal_name_full 'Inorganic Chemistry'
_journal_page_first 8040
_journal_page_last 8048
_journal_paper_doi 10.1021/ic049011+
_journal_volume 43
_journal_year 2004
_chemical_compound_source
;
?
;
_chemical_formula_moiety ' C2 Br Cu2 N2, O, K '
_chemical_formula_sum 'C2 Br Cu2 K N2 O'
_chemical_formula_weight 314.13
_chemical_name_systematic
;                                                                               
Potassium bromocyanocuprate                         
;
_space_group_IT_number 62
_symmetry_cell_setting orthorhombic
_symmetry_space_group_name_Hall '-P 2ac 2n'
_symmetry_space_group_name_H-M 'P n m a'
_atom_sites_solution_hydrogens geom
_atom_sites_solution_primary direct
_audit_creation_date 04-13-07
_audit_creation_method CRYSTALS_ver_12-03-99
_cell_angle_alpha 90
_cell_angle_beta 90
_cell_angle_gamma 90
_cell_formula_units_Z 4
_cell_length_a 7.5522(4)
_cell_length_b 10.4461(5)
_cell_length_c 9.3825(5)
_cell_measurement_reflns_used 744
_cell_measurement_temperature 293
_cell_measurement_theta_max 24
_cell_measurement_theta_min 5
_cell_volume 740.20(7)
_computing_cell_refinement
; 
 Denzo/Scalepack (Otwinowski & Minor, 1996) 
;
_computing_data_collection
; 
 COLLECT (Nonius BV, 1997) 
;
_computing_data_reduction
; 
 Denzo/Scalepack (Otwinowski & Minor, 1996) 
;
_computing_molecular_graphics
; 
 CAMERON (Watkin et al 1996) 
;
_computing_publication_material
; 
 CRYSTALS (Watkin et al 2001) 
;
_computing_structure_refinement
; 
 CRYSTALS (Watkin et al 2001) 
;
_computing_structure_solution
; 
 SIR92 (Altomare et al, 1994) 
;
_diffrn_ambient_temperature 293
_diffrn_measured_fraction_theta_full 0.992
_diffrn_measured_fraction_theta_max 0.991
_diffrn_measurement_device_type
; 
Nonius Kappa CCD 
;
_diffrn_measurement_method \w
_diffrn_radiation_monochromator graphite
_diffrn_radiation_type 'Mo K\a'
_diffrn_radiation_wavelength 0.71073
_diffrn_reflns_av_R_equivalents 0.03
_diffrn_reflns_limit_h_max 8
_diffrn_reflns_limit_h_min -8
_diffrn_reflns_limit_k_max 12
_diffrn_reflns_limit_k_min -12
_diffrn_reflns_limit_l_max 11
_diffrn_reflns_limit_l_min -10
_diffrn_reflns_number 1226
_diffrn_reflns_theta_full 24.998
_diffrn_reflns_theta_max 24.999
_diffrn_reflns_theta_min 5.116
_diffrn_standards_decay_% 0.00
_diffrn_standards_interval_count 0
_diffrn_standards_interval_time 0
_diffrn_standards_number 0
_exptl_absorpt_coefficient_mu 11.621
_exptl_absorpt_correction_T_max 0.89
_exptl_absorpt_correction_T_min 0.35
_exptl_absorpt_correction_type multi-scan
_exptl_absorpt_process_details
; 
 Denzo/Scalepack (Otwinowski & Minor, 1996) 
;
_exptl_crystal_colour ' colourless '
_exptl_crystal_density_diffrn 2.819
_exptl_crystal_description ' plate '
_exptl_crystal_F_000 584.000
_exptl_crystal_size_max 0.10
_exptl_crystal_size_mid 0.08
_exptl_crystal_size_min 0.01
_refine_diff_density_max 0.54
_refine_diff_density_min -0.46
_refine_ls_extinction_method none
_refine_ls_goodness_of_fit_ref 1.0508
_refine_ls_hydrogen_treatment mixed
_refine_ls_matrix_type full
_refine_ls_number_parameters 47
_refine_ls_number_reflns 537
_refine_ls_R_factor_all 0.0375
_refine_ls_R_factor_gt 0.0293
_refine_ls_shift/su_max 0.000413
_refine_ls_structure_factor_coef F
_refine_ls_weighting_details
;
Method = Prince modified Chebychev polynomial, (Watkin, 1994) 
 W = [weight] * [1-(deltaF/6*sigmaF)^2]^2 
 
 2.39 0.307 1.70 
;
_refine_ls_weighting_scheme calc
_refine_ls_wR_factor_all 0.0348
_refine_ls_wR_factor_gt 0.0331
_refine_ls_wR_factor_ref 0.0331
_reflns_limit_h_max 8
_reflns_limit_h_min 0
_reflns_limit_k_max 12
_reflns_limit_k_min 0
_reflns_limit_l_max 10
_reflns_limit_l_min 0
_reflns_number_gt 537
_reflns_number_total 661
_reflns_threshold_expression I>3.00u(I)
_cod_data_source_file ic0490112Bsi20040722_084805_1.cif
_cod_data_source_block CRYSTALS_cif
_cod_original_sg_symbol_H-M 'P n m a '
_cod_original_formula_sum ' C2 Br Cu2 K N2 O '
_cod_database_code 4327402

loop_
_symmetry_equiv_pos_as_xyz
x,y,z
-x,-y,-z
-x+1/2,y+1/2,z+1/2
x+1/2,-y+1/2,-z+1/2
x,-y+1/2,z
-x,y+1/2,-z
-x+1/2,-y,z+1/2
x+1/2,y,-z+1/2

loop_
_atom_site_label
_atom_site_type_symbol
_atom_site_fract_x
_atom_site_fract_y
_atom_site_fract_z
_atom_site_U_iso_or_equiv
_atom_site_occupancy
_atom_site_adp_type
Br1 Br 0.99702(8) 0.2500 0.73261(6) 0.0306 1.0000 Uani
Cu1 Cu 1.24656(8) 0.43303(6) 0.72209(6) 0.0391 1.0000 Uani
K1 K 1.5597(2) 0.2500 0.42038(19) 0.0539 1.0000 Uani
O1 O 1.4403(7) 0.2500 0.1381(6) 0.0583 1.0000 Uani
N1 N 1.2606(5) 0.4658(4) 0.5243(4) 0.0320 0.67(5) Uani
N2 N 1.2399(5) 0.5046(4) 0.9069(4) 0.0308 0.33(5) Uani
C1 C 1.2606(5) 0.4658(4) 0.5243(4) 0.0320 0.33(5) Uani
C2 C 1.2399(5) 0.5046(4) 0.9069(4) 0.0308 0.67(5) Uani

loop_
_atom_site_aniso_label
_atom_site_aniso_U_11
_atom_site_aniso_U_22
_atom_site_aniso_U_33
_atom_site_aniso_U_23
_atom_site_aniso_U_13
_atom_site_aniso_U_12
Br1 0.0241(3) 0.0298(4) 0.0380(4) 0.0000 0.0020(2) 0.0000
Cu1 0.0633(4) 0.0362(4) 0.0177(4) -0.00094(19) 0.0015(2) -0.0020(3)
K1 0.0619(11) 0.0563(11) 0.0436(9) 0.0000 0.0027(7) 0.0000
O1 0.068(4) 0.059(3) 0.047(3) 0.0000 0.004(2) 0.0000
N1 0.043(2) 0.033(2) 0.019(2) 0.0058(16) -0.0007(14) -0.0011(18)
N2 0.037(2) 0.027(2) 0.028(2) -0.0016(17) 0.0015(14) -0.0011(18)
C1 0.043(2) 0.033(2) 0.019(2) 0.0058(16) -0.0007(14) -0.0011(18)
C2 0.037(2) 0.027(2) 0.028(2) -0.0016(17) 0.0015(14) -0.0011(18)

loop_
_atom_type_symbol
_atom_type_scat_dispersion_real
_atom_type_scat_dispersion_imag
_atom_type_scat_Cromer_Mann_a1
_atom_type_scat_Cromer_Mann_b1
_atom_type_scat_Cromer_Mann_a2
_atom_type_scat_Cromer_Mann_b2
_atom_type_scat_Cromer_Mann_a3
_atom_type_scat_Cromer_Mann_b3
_atom_type_scat_Cromer_Mann_a4
_atom_type_scat_Cromer_Mann_b4
_atom_type_scat_Cromer_Mann_c
_atom_type_scat_source
'C   ' 0.0033 0.0016 2.3100 20.8439 1.0200 10.2075 1.5886 0.5687 0.8650 51.6512 0.2156 International_Tables_Vol_IV_Table_2.2B
'H   ' 0.0000 0.0000 0.4930 10.5109 0.3229 26.1257 0.1402 3.1424 0.0408 57.7997 0.0030 International_Tables_Vol_IV_Table_2.2B
'Br  ' -0.3740 2.4560 17.1789 2.1723 5.2358 16.5796 5.6377 0.2609 3.9851 41.4328 2.9557 International_Tables_Vol_IV_Table_2.2B
'Cu  ' 0.2630 1.2660 13.3380 3.5828 7.1676 0.2470 5.6158 11.3966 1.6735 64.8126 1.1910 International_Tables_Vol_IV_Table_2.2B
'K   ' 0.1790 0.2500 8.2186 12.7949 7.4398 0.7748 1.0519 213.1870 0.8659 41.6841 1.4228 International_Tables_Vol_IV_Table_2.2B
'N   ' 0.0061 0.0033 12.2126 0.0057 3.1322 9.8933 2.0125 28.9975 1.1663 0.5826 -11.5290 International_Tables_Vol_IV_Table_2.2B
'O   ' 0.0106 0.0060 3.0485 13.2771 2.2868 5.7011 1.5463 0.3239 0.8670 32.9089 0.2508 International_Tables_Vol_IV_Table_2.2B

loop_
_geom_angle_atom_site_label_1
_geom_angle_site_symmetry_1
_geom_angle_atom_site_label_2
_geom_angle_atom_site_label_3
_geom_angle_site_symmetry_3
_geom_angle
_geom_angle_publ_flag
Cu1 . Br1 Cu1 4_456 173.12(2) yes
Cu1 . Br1 Cu1 5_555 90.75(3) yes
Cu1 4_456 Br1 Cu1 5_555 89.618(18) yes
Cu1 . Br1 Cu1 8_456 89.618(18) yes
Cu1 4_456 Br1 Cu1 8_456 89.20(3) yes
Cu1 5_555 Br1 Cu1 8_456 173.12(2) yes
Br1 . Cu1 Br1 4_556 88.961(18) yes
Br1 . Cu1 N1 . 101.78(12) yes
Br1 4_556 Cu1 N1 . 103.98(12) yes
Br1 . Cu1 N2 . 103.26(12) yes
Br1 4_556 Cu1 N2 . 98.81(13) yes
N1 . Cu1 N2 . 146.21(19) yes
Br1 . Cu1 C1 . 101.78(12) yes
Br1 4_556 Cu1 C1 . 103.98(12) yes
N2 . Cu1 C1 . 146.21(19) yes
Br1 . Cu1 C2 . 103.26(12) yes
Br1 4_556 Cu1 C2 . 98.81(13) yes
N1 . Cu1 C2 . 146.21(19) yes
C1 . Cu1 C2 . 146.21(19) yes
Cu1 . N1 N2 7_764 173.8(4) yes
Cu1 . N1 C2 7_764 173.8(4) yes
Cu1 . N2 N1 7_765 172.2(4) yes
Cu1 . N2 C1 7_765 172.2(4) yes
Cu1 . C1 N2 7_764 173.8(4) yes
Cu1 . C1 C2 7_764 173.8(4) yes
Cu1 . C2 N1 7_765 172.2(4) yes
Cu1 . C2 C1 7_765 172.2(4) yes

loop_
_geom_bond_atom_site_label_1
_geom_bond_atom_site_label_2
_geom_bond_site_symmetry_2
_geom_bond_distance
_geom_bond_publ_flag
Br1 Cu1 . 2.6864(8) yes
Br1 Cu1 4_456 2.7229(8) yes
Br1 Cu1 5_555 2.6864(8) yes
Br1 Cu1 8_456 2.7229(8) yes
Cu1 N1 . 1.890(4) yes
Cu1 N2 . 1.889(4) yes
Cu1 C1 . 1.890(4) yes
Cu1 C2 . 1.889(4) yes
N1 N2 7_764 1.144(6) yes
N1 C2 7_764 1.144(6) yes
N2 C1 7_765 1.144(6) yes
C1 C2 7_764 1.144(6) yes
